data_7021764
loop_
_publ_author_name
'Hong, Woosik'
'Lee, Haeri'
'Noh, Tae Hwan'
'Jung, Ok-Sang'

_publ_section_title
;
 Direct anion effects on coordination polymerizations: construction and
 physicochemical properties of 1D, 2D, and 3D copper(ii) coordination
 polymers containing 1,3,5-tris(isonicotinoyloxyethyl)cyanurate.
;
_journal_issue 31
_journal_name_full 'Dalton transactions (Cambridge, England : 2003)'
_journal_page_first 11092
_journal_page_last 11099
_journal_paper_doi 10.1039/c3dt51124c
_journal_volume 42
_journal_year 2013
_chemical_formula_sum 'C54 H54 B2 Cu F8 N12 O21'
_chemical_formula_weight 1444.25
_chemical_name_systematic
; 
 ? 
;
_space_group_IT_number 2
_symmetry_cell_setting triclinic
_symmetry_space_group_name_Hall '-P 1'
_symmetry_space_group_name_H-M 'P -1'
_atom_sites_solution_hydrogens geom
_atom_sites_solution_primary direct
_atom_sites_solution_secondary difmap
_audit_creation_method SHELXL-97
_cell_angle_alpha 61.7270(10)
_cell_angle_beta 83.5140(10)
_cell_angle_gamma 77.5750(10)
_cell_formula_units_Z 2
_cell_length_a 8.75800(10)
_cell_length_b 19.9716(3)
_cell_length_c 20.9905(3)
_cell_measurement_reflns_used 2665
_cell_measurement_temperature 173(2)
_cell_measurement_theta_max 19.58
_cell_measurement_theta_min 2.37
_cell_volume 3157.48(8)
_computing_cell_refinement 'Bruker APEX2'
_computing_data_collection 'Bruker APEX2'
_computing_data_reduction 'Bruker APEX2'
_computing_molecular_graphics 'Bruker SHELXTL'
_computing_publication_material 'Bruker SHELXTL'
_computing_structure_refinement 'SHELXL-97 (Sheldrick, 2008)'
_computing_structure_solution 'SHELXS-97 (Sheldrick, 2008)'
_diffrn_ambient_temperature 173(2)
_diffrn_measured_fraction_theta_full 0.998
_diffrn_measured_fraction_theta_max 0.998
_diffrn_measurement_device_type 'Bruker Breeze CCD'
_diffrn_measurement_method 'phi and omega scans'
_diffrn_radiation_monochromator graphite
_diffrn_radiation_source 'fine-focus sealed tube'
_diffrn_radiation_type MoK\a
_diffrn_radiation_wavelength 0.71073
_diffrn_reflns_av_R_equivalents 0.1312
_diffrn_reflns_av_unetI/netI 0.1976
_diffrn_reflns_limit_h_max 10
_diffrn_reflns_limit_h_min -10
_diffrn_reflns_limit_k_max 24
_diffrn_reflns_limit_k_min -24
_diffrn_reflns_limit_l_max 25
_diffrn_reflns_limit_l_min -24
_diffrn_reflns_number 47385
_diffrn_reflns_theta_full 26.00
_diffrn_reflns_theta_max 26.00
_diffrn_reflns_theta_min 1.18
_exptl_absorpt_coefficient_mu 0.455
_exptl_absorpt_correction_T_max 0.9146
_exptl_absorpt_correction_T_min 0.8608
_exptl_absorpt_correction_type multi-scan
_exptl_absorpt_process_details SADABS
_exptl_crystal_colour BLUE
_exptl_crystal_density_diffrn 1.519
_exptl_crystal_density_method 'not measured'
_exptl_crystal_description BLOCK
_exptl_crystal_F_000 1482
_exptl_crystal_size_max 0.34
_exptl_crystal_size_mid 0.20
_exptl_crystal_size_min 0.20
_refine_diff_density_max 0.695
_refine_diff_density_min -0.545
_refine_diff_density_rms 0.067
_refine_ls_extinction_method none
_refine_ls_goodness_of_fit_ref 1.006
_refine_ls_hydrogen_treatment constr
_refine_ls_matrix_type full
_refine_ls_number_parameters 883
_refine_ls_number_reflns 12375
_refine_ls_number_restraints 67
_refine_ls_restrained_S_all 1.059
_refine_ls_R_factor_all 0.1636
_refine_ls_R_factor_gt 0.0621
_refine_ls_shift/su_max 0.001
_refine_ls_shift/su_mean 0.000
_refine_ls_structure_factor_coef Fsqd
_refine_ls_weighting_details 'calc w=1/[\s^2^(Fo^2^)+(0.0075P)^2^+0.0000P] where P=(Fo^2^+2Fc^2^)/3'
_refine_ls_weighting_scheme calc
_refine_ls_wR_factor_gt 0.0899
_refine_ls_wR_factor_ref 0.1014
_reflns_number_gt 4601
_reflns_number_total 12375
_reflns_threshold_expression >2sigma(I)
_cod_data_source_file c3dt51124c.txt
_cod_data_source_block BF4
_cod_depositor_comments
;
The following automatic conversions were performed:

'_symmetry_cell_setting' value 'Triclinic' changed to 'triclinic'
according to /home/saulius/struct/CIF-dictionaries/cif_core.dic
dictionary named 'cif_core.dic' version 2.4.2 from
2011-04-26.

'_exptl_absorpt_correction_type' value 'MULTI-SCAN'
changed to 'multi-scan' according to
/home/saulius/struct/CIF-dictionaries/cif_core.dic dictionary named
'cif_core.dic' version 2.4.2 from 2011-04-26.

Automatic conversion script
Id: cif_fix_values 1891 2012-01-12 08:04:46Z andrius 
;
_cod_original_cell_volume 3157.48(7)
_cod_original_sg_symbol_H-M P-1
_cod_database_code 7021764

loop_
_symmetry_equiv_pos_as_xyz
'x, y, z'
'-x, -y, -z'

loop_
_atom_site_label
_atom_site_type_symbol
_atom_site_fract_x
_atom_site_fract_y
_atom_site_fract_z
_atom_site_U_iso_or_equiv
_atom_site_adp_type
_atom_site_occupancy
_atom_site_symmetry_multiplicity
_atom_site_calc_flag
_atom_site_refinement_flags
Cu1 Cu 0.91492(7) 0.25186(4) 0.54160(3) 0.03955(19) Uani 1 1 d .
F1 F 1.1605(3) 0.28230(17) 0.56411(15) 0.0549(9) Uani 1 1 d D
F2 F 1.4042(5) 0.2621(3) 0.5997(3) 0.180(3) Uani 1 1 d U
F3 F 1.3448(5) 0.3432(3) 0.4916(3) 0.178(3) Uani 1 1 d U
F4 F 1.2504(6) 0.3723(4) 0.5709(4) 0.209(3) Uani 1 1 d U
F5 F 0.9935(5) 0.1238(2) 0.2368(2) 0.1353(18) Uani 1 1 d .
F6 F 1.0049(9) 0.0480(3) 0.3522(3) 0.223(3) Uani 1 1 d .
F7 F 0.9586(7) 0.1677(3) 0.3161(2) 0.190(3) Uani 1 1 d .
F8 F 1.1659(6) 0.1125(5) 0.2991(4) 0.271(4) Uani 1 1 d .
B1 B 1.2866(10) 0.3155(7) 0.5572(7) 0.105(4) Uani 1 1 d D
B2 B 1.0238(13) 0.1103(5) 0.3020(5) 0.075(3) Uani 1 1 d U
O1 O 1.0945(4) -0.0731(2) 0.87828(19) 0.0566(11) Uani 1 1 d .
O2 O 0.8336(4) -0.0589(2) 0.87376(18) 0.0438(9) Uani 1 1 d .
O3 O 0.4919(4) -0.0560(2) 0.82356(18) 0.0481(10) Uani 1 1 d .
O4 O 0.6197(5) 0.0297(3) 0.5435(2) 0.0865(15) Uani 1 1 d .
O5 O 0.5432(4) -0.0800(2) 0.6289(2) 0.0537(11) Uani 1 1 d .
O6 O 0.5498(4) -0.2420(2) 0.75113(19) 0.0515(11) Uani 1 1 d .
O7 O 1.1420(5) -0.4452(3) 0.9003(3) 0.1004(18) Uani 1 1 d .
O8 O 1.0298(4) -0.3211(2) 0.8359(2) 0.0541(11) Uani 1 1 d .
O9 O 0.8103(4) -0.2885(2) 0.94689(19) 0.0499(10) Uani 1 1 d .
O10 O 0.4282(4) 0.5283(2) 0.62381(18) 0.0538(11) Uani 1 1 d .
O11 O 0.6495(4) 0.50544(19) 0.68248(18) 0.0416(9) Uani 1 1 d .
O12 O 0.4767(4) 0.3693(2) 0.8073(2) 0.0673(13) Uani 1 1 d .
O13 O 1.0327(4) 0.3931(2) 0.76220(18) 0.0524(11) Uani 1 1 d .
O14 O 1.1187(3) 0.4555(2) 0.81317(18) 0.0428(9) Uani 1 1 d .
O15 O 0.7489(4) 0.5138(2) 0.8492(2) 0.0564(11) Uani 1 1 d .
O16 O 0.9048(7) 0.0861(3) 0.9158(3) 0.116(2) Uani 1 1 d .
O17 O 0.8843(5) 0.2062(2) 0.8199(2) 0.0664(12) Uani 1 1 d .
O18 O 0.9253(4) 0.2553(2) 0.93718(18) 0.0589(12) Uani 1 1 d .
O19 O 0.6981(3) 0.22545(19) 0.51372(17) 0.0564(11) Uani 1 1 d .
H19B H 0.6855 0.1879 0.5101 0.068 Uiso 1 1 d R
H19C H 0.6145 0.2460 0.5242 0.068 Uiso 1 1 d R
O20 O 0.3035(4) -0.3011(3) 0.7258(2) 0.1032(16) Uani 1 1 d .
H20B H 0.2117 -0.3016 0.7386 0.124 Uiso 1 1 d R
H20C H 0.3544 -0.2990 0.7551 0.124 Uiso 1 1 d R
O21 O 0.2886(5) -0.1573(2) 0.5713(2) 0.1085(16) Uani 1 1 d .
H21A H 0.3687 -0.1893 0.5761 0.130 Uiso 1 1 d R
H21B H 0.2172 -0.1691 0.5589 0.130 Uiso 1 1 d R
N1 N 0.9336(5) 0.1624(2) 0.6424(2) 0.0403(11) Uani 1 1 d .
N2 N 0.6535(5) -0.1712(2) 0.8867(2) 0.0351(11) Uani 1 1 d .
N3 N 0.9396(5) -0.1850(2) 0.4964(2) 0.0397(11) Uani 1 1 d .
N4 N 0.5164(4) -0.1482(2) 0.7870(2) 0.0361(11) Uani 1 1 d .
N5 N 1.4291(5) -0.2981(3) 0.9712(2) 0.0573(14) Uani 1 1 d .
N6 N 0.6917(5) -0.2645(2) 0.8456(2) 0.0371(11) Uani 1 1 d .
N7 N 0.7931(5) 0.3203(2) 0.5830(2) 0.0325(11) Uani 1 1 d .
N8 N 0.6084(5) 0.4425(3) 0.8299(2) 0.0410(11) Uani 1 1 d .
N9 N 1.0841(4) 0.6528(2) 0.5557(2) 0.0366(11) Uani 1 1 d .
N10 N 0.8405(5) 0.3843(3) 0.8947(2) 0.0377(11) Uani 1 1 d .
N11 N 1.4499(10) 0.1235(6) 0.8382(6) 0.198(4) Uani 1 1 d DU
N12 N 0.6969(6) 0.3104(3) 0.8750(2) 0.0464(12) Uani 1 1 d .
C1 C 1.0708(6) 0.1265(3) 0.6770(3) 0.0435(15) Uani 1 1 d .
H1A H 1.1619 0.1467 0.6536 0.052 Uiso 1 1 calc R
C2 C 1.0872(6) 0.0634(3) 0.7433(3) 0.0420(14) Uani 1 1 d .
H2A H 1.1867 0.0406 0.7653 0.050 Uiso 1 1 calc R
C3 C 0.9560(6) 0.0333(3) 0.7776(3) 0.0392(14) Uani 1 1 d .
C4 C 0.8115(6) 0.0694(3) 0.7447(3) 0.0484(15) Uani 1 1 d .
H4A H 0.7189 0.0504 0.7674 0.058 Uiso 1 1 calc R
C5 C 0.8072(6) 0.1335(3) 0.6781(3) 0.0454(15) Uani 1 1 d .
H5A H 0.7083 0.1590 0.6559 0.055 Uiso 1 1 calc R
C6 C 0.9718(7) -0.0385(3) 0.8487(3) 0.0443(15) Uani 1 1 d .
C7 C 0.8336(6) -0.1310(3) 0.9393(3) 0.0472(15) Uani 1 1 d .
H7A H 0.8487 -0.1247 0.9820 0.057 Uiso 1 1 calc R
H7B H 0.9187 -0.1717 0.9375 0.057 Uiso 1 1 calc R
C8 C 0.6778(6) -0.1523(3) 0.9434(3) 0.0466(15) Uani 1 1 d .
H8A H 0.6671 -0.1973 0.9910 0.056 Uiso 1 1 calc R
H8B H 0.5948 -0.1086 0.9405 0.056 Uiso 1 1 calc R
C9 C 0.5503(6) -0.1199(3) 0.8308(3) 0.0371(14) Uani 1 1 d .
C10 C 0.9564(6) -0.1125(3) 0.4765(3) 0.0455(15) Uani 1 1 d .
H10A H 1.0415 -0.0937 0.4453 0.055 Uiso 1 1 calc R
C11 C 0.8567(6) -0.0638(3) 0.4988(3) 0.0491(16) Uani 1 1 d .
H11A H 0.8718 -0.0125 0.4825 0.059 Uiso 1 1 calc R
C12 C 0.7339(7) -0.0914(3) 0.5457(3) 0.0473(16) Uani 1 1 d .
C13 C 0.7136(6) -0.1663(3) 0.5673(3) 0.0524(16) Uani 1 1 d .
H13A H 0.6309 -0.1869 0.5993 0.063 Uiso 1 1 calc R
C14 C 0.8179(6) -0.2097(3) 0.5404(3) 0.0534(16) Uani 1 1 d .
H14A H 0.8025 -0.2605 0.5540 0.064 Uiso 1 1 calc R
C15 C 0.6259(7) -0.0386(4) 0.5713(3) 0.0551(17) Uani 1 1 d .
C16 C 0.4481(6) -0.0389(3) 0.6654(3) 0.0570(18) Uani 1 1 d .
H16A H 0.3591 -0.0019 0.6349 0.068 Uiso 1 1 calc R
H16B H 0.5112 -0.0101 0.6764 0.068 Uiso 1 1 calc R
C17 C 0.3906(6) -0.1004(3) 0.7341(3) 0.0522(16) Uani 1 1 d .
H17A H 0.3074 -0.0755 0.7562 0.063 Uiso 1 1 calc R
H17B H 0.3443 -0.1342 0.7222 0.063 Uiso 1 1 calc R
C18 C 0.5838(6) -0.2197(3) 0.7908(3) 0.0425(15) Uani 1 1 d .
C19 C 1.4572(6) -0.3721(4) 0.9818(3) 0.0572(17) Uani 1 1 d .
H19A H 1.5433 -0.4072 1.0108 0.069 Uiso 1 1 calc R
C20 C 1.3653(7) -0.3985(3) 0.9522(3) 0.0562(17) Uani 1 1 d .
H20A H 1.3878 -0.4509 0.9611 0.067 Uiso 1 1 calc R
C21 C 1.2408(7) -0.3477(4) 0.9095(3) 0.0502(16) Uani 1 1 d .
C22 C 1.2120(6) -0.2712(3) 0.8973(3) 0.0478(15) Uani 1 1 d .
H22A H 1.1283 -0.2347 0.8675 0.057 Uiso 1 1 calc R
C23 C 1.3078(7) -0.2499(3) 0.9294(3) 0.0534(16) Uani 1 1 d .
H23A H 1.2868 -0.1979 0.9214 0.064 Uiso 1 1 calc R
C24 C 1.1345(7) -0.3773(4) 0.8815(3) 0.0581(17) Uani 1 1 d .
C25 C 0.9108(6) -0.3422(3) 0.8099(3) 0.0546(16) Uani 1 1 d .
H25A H 0.9480 -0.3945 0.8139 0.066 Uiso 1 1 calc R
H25B H 0.8902 -0.3052 0.7583 0.066 Uiso 1 1 calc R
C26 C 0.7621(6) -0.3415(3) 0.8536(3) 0.0444(15) Uani 1 1 d .
H26A H 0.6857 -0.3610 0.8384 0.053 Uiso 1 1 calc R
H26B H 0.7849 -0.3771 0.9053 0.053 Uiso 1 1 calc R
C27 C 0.7262(6) -0.2444(3) 0.8960(3) 0.0408(14) Uani 1 1 d .
C28 C 0.8550(5) 0.3293(3) 0.6331(3) 0.0361(13) Uani 1 1 d .
H28A H 0.9513 0.2971 0.6543 0.043 Uiso 1 1 calc R
C29 C 0.7837(5) 0.3842(3) 0.6556(2) 0.0349(13) Uani 1 1 d .
H29A H 0.8311 0.3903 0.6906 0.042 Uiso 1 1 calc R
C30 C 0.6407(6) 0.4298(3) 0.6252(3) 0.0330(13) Uani 1 1 d .
C31 C 0.5735(6) 0.4173(3) 0.5768(3) 0.0383(14) Uani 1 1 d .
H31A H 0.4726 0.4451 0.5583 0.046 Uiso 1 1 calc R
C32 C 0.6540(6) 0.3641(3) 0.5556(2) 0.0362(14) Uani 1 1 d .
H32A H 0.6093 0.3579 0.5200 0.043 Uiso 1 1 calc R
C33 C 0.5587(6) 0.4929(3) 0.6434(3) 0.0404(14) Uani 1 1 d .
C34 C 0.5778(6) 0.5584(3) 0.7109(3) 0.0481(16) Uani 1 1 d .
H34A H 0.4984 0.5996 0.6769 0.058 Uiso 1 1 calc R
H34B H 0.6580 0.5830 0.7170 0.058 Uiso 1 1 calc R
C35 C 0.5012(6) 0.5134(3) 0.7836(3) 0.0511(16) Uani 1 1 d .
H35A H 0.4705 0.5463 0.8081 0.061 Uiso 1 1 calc R
H35B H 0.4054 0.4996 0.7757 0.061 Uiso 1 1 calc R
C36 C 0.7345(6) 0.4513(4) 0.8579(3) 0.0424(15) Uani 1 1 d .
C37 C 1.0484(5) 0.5891(3) 0.5603(3) 0.0405(14) Uani 1 1 d .
H37A H 1.0237 0.5893 0.5173 0.049 Uiso 1 1 calc R
C38 C 1.0459(5) 0.5227(3) 0.6252(3) 0.0407(14) Uani 1 1 d .
H38A H 1.0218 0.4781 0.6261 0.049 Uiso 1 1 calc R
C39 C 1.0785(5) 0.5213(3) 0.6885(3) 0.0339(13) Uani 1 1 d .
C40 C 1.1167(5) 0.5865(3) 0.6848(3) 0.0343(13) Uani 1 1 d .
H40A H 1.1401 0.5878 0.7272 0.041 Uiso 1 1 calc R
C41 C 1.1199(5) 0.6506(3) 0.6169(3) 0.0362(13) Uani 1 1 d .
H41A H 1.1490 0.6951 0.6141 0.043 Uiso 1 1 calc R
C42 C 1.0743(5) 0.4495(3) 0.7578(3) 0.0382(14) Uani 1 1 d .
C43 C 1.1252(5) 0.3871(3) 0.8837(3) 0.0464(15) Uani 1 1 d .
H43A H 1.2138 0.3835 0.9113 0.056 Uiso 1 1 calc R
H43B H 1.1435 0.3402 0.8769 0.056 Uiso 1 1 calc R
C44 C 0.9758(5) 0.3905(3) 0.9259(3) 0.0460(15) Uani 1 1 d .
H44A H 0.9905 0.3480 0.9760 0.055 Uiso 1 1 calc R
H44B H 0.9532 0.4399 0.9284 0.055 Uiso 1 1 calc R
C45 C 0.8291(7) 0.3121(4) 0.9041(3) 0.0453(15) Uani 1 1 d .
C46 C 1.3865(11) 0.0676(6) 0.8959(6) 0.171(4) Uani 1 1 d DU
H46A H 1.4543 0.0268 0.9322 0.205 Uiso 1 1 calc R
C47 C 1.2305(11) 0.0677(5) 0.9036(5) 0.128(3) Uani 1 1 d DU
H47A H 1.1887 0.0236 0.9376 0.154 Uiso 1 1 calc R
C48 C 1.1354(10) 0.1370(5) 0.8579(4) 0.096(3) Uani 1 1 d DU
C49 C 1.2009(10) 0.1977(5) 0.8069(5) 0.121(3) Uani 1 1 d DU
H49A H 1.1337 0.2453 0.7791 0.145 Uiso 1 1 calc R
C50 C 1.3613(11) 0.1928(6) 0.7940(6) 0.224(6) Uani 1 1 d DU
H50A H 1.4057 0.2345 0.7573 0.268 Uiso 1 1 calc R
C51 C 0.9688(10) 0.1371(5) 0.8709(4) 0.074(2) Uani 1 1 d .
C52 C 0.7165(7) 0.2139(3) 0.8298(3) 0.0706(19) Uani 1 1 d .
H52A H 0.6850 0.1647 0.8411 0.085 Uiso 1 1 calc R
H52B H 0.6647 0.2549 0.7846 0.085 Uiso 1 1 calc R
C53 C 0.6661(7) 0.2339(3) 0.8902(3) 0.0651(18) Uani 1 1 d .
H53A H 0.5527 0.2338 0.8993 0.078 Uiso 1 1 calc R
H53B H 0.7217 0.1935 0.9347 0.078 Uiso 1 1 calc R
C54 C 0.5869(7) 0.3735(4) 0.8346(3) 0.0483(16) Uani 1 1 d .

loop_
_atom_site_aniso_label
_atom_site_aniso_U_11
_atom_site_aniso_U_22
_atom_site_aniso_U_33
_atom_site_aniso_U_23
_atom_site_aniso_U_13
_atom_site_aniso_U_12
Cu1 0.0379(4) 0.0396(4) 0.0429(4) -0.0200(4) 0.0078(3) -0.0128(3)
F1 0.0364(19) 0.067(2) 0.071(2) -0.0368(19) 0.0061(15) -0.0210(17)
F2 0.081(3) 0.163(5) 0.184(5) 0.037(4) -0.055(3) -0.059(3)
F3 0.114(4) 0.248(6) 0.130(4) -0.026(4) 0.041(3) -0.120(4)
F4 0.151(5) 0.229(6) 0.395(8) -0.245(6) 0.030(5) -0.095(4)
F5 0.205(5) 0.100(4) 0.113(4) -0.061(3) -0.063(4) 0.006(3)
F6 0.465(11) 0.086(4) 0.109(4) -0.025(3) 0.092(5) -0.133(5)
F7 0.330(8) 0.103(4) 0.109(4) -0.053(4) 0.016(4) 0.014(4)
F8 0.070(4) 0.537(14) 0.265(7) -0.219(9) -0.012(4) -0.083(6)
B1 0.062(7) 0.160(12) 0.146(11) -0.097(10) -0.005(7) -0.058(8)
B2 0.110(7) 0.048(5) 0.073(6) -0.033(5) -0.033(5) 0.001(5)
O1 0.052(3) 0.051(3) 0.061(3) -0.019(2) -0.013(2) -0.009(2)
O2 0.047(3) 0.039(3) 0.042(2) -0.014(2) 0.0006(19) -0.014(2)
O3 0.042(3) 0.043(3) 0.056(3) -0.025(2) 0.0032(19) 0.001(2)
O4 0.119(4) 0.048(3) 0.073(4) -0.025(3) 0.012(3) 0.008(3)
O5 0.053(3) 0.056(3) 0.053(3) -0.032(2) -0.006(2) 0.008(2)
O6 0.040(2) 0.063(3) 0.062(3) -0.038(2) -0.0029(19) -0.007(2)
O7 0.116(4) 0.057(3) 0.137(4) -0.048(3) -0.057(3) 0.004(3)
O8 0.042(3) 0.050(3) 0.067(3) -0.027(2) -0.003(2) -0.003(2)
O9 0.053(3) 0.040(3) 0.048(3) -0.013(2) -0.013(2) -0.002(2)
O10 0.035(2) 0.062(3) 0.068(3) -0.038(2) -0.011(2) 0.008(2)
O11 0.037(2) 0.043(2) 0.052(2) -0.029(2) -0.0042(18) -0.0012(19)
O12 0.046(3) 0.080(3) 0.097(3) -0.056(3) 0.001(2) -0.020(2)
O13 0.061(3) 0.050(3) 0.044(3) -0.014(2) -0.0024(19) -0.023(2)
O14 0.039(2) 0.056(3) 0.031(2) -0.015(2) -0.0018(17) -0.0148(19)
O15 0.052(3) 0.041(3) 0.084(3) -0.035(2) -0.020(2) 0.001(2)
O16 0.158(6) 0.063(4) 0.106(5) -0.030(3) 0.003(4) -0.007(4)
O17 0.068(3) 0.063(3) 0.073(3) -0.037(3) -0.015(3) -0.002(3)
O18 0.075(3) 0.039(3) 0.043(3) -0.007(2) -0.005(2) 0.004(2)
O19 0.043(2) 0.054(3) 0.079(3) -0.035(2) 0.000(2) -0.013(2)
O20 0.063(3) 0.172(5) 0.124(4) -0.101(4) 0.013(3) -0.046(3)
O21 0.105(4) 0.131(5) 0.115(4) -0.069(4) -0.017(3) -0.035(3)
N1 0.039(3) 0.037(3) 0.045(3) -0.020(2) 0.008(2) -0.010(3)
N2 0.040(3) 0.031(3) 0.037(3) -0.019(2) 0.005(2) -0.008(2)
N3 0.038(3) 0.037(3) 0.045(3) -0.020(3) 0.010(2) -0.012(2)
N4 0.027(3) 0.041(3) 0.041(3) -0.023(3) -0.002(2) 0.003(2)
N5 0.041(3) 0.072(4) 0.057(4) -0.029(3) 0.016(3) -0.020(3)
N6 0.039(3) 0.033(3) 0.040(3) -0.019(2) 0.002(2) -0.006(2)
N7 0.031(3) 0.035(3) 0.028(3) -0.011(2) 0.001(2) -0.009(2)
N8 0.033(3) 0.044(3) 0.051(3) -0.027(3) -0.001(2) -0.003(3)
N9 0.032(3) 0.047(3) 0.036(3) -0.021(3) 0.006(2) -0.014(2)
N10 0.032(3) 0.042(3) 0.037(3) -0.017(3) 0.004(2) -0.007(3)
N11 0.130(6) 0.170(7) 0.253(8) -0.064(6) -0.018(6) -0.022(6)
N12 0.051(3) 0.037(3) 0.050(3) -0.018(3) 0.006(3) -0.012(3)
C1 0.031(4) 0.050(4) 0.058(4) -0.032(4) 0.010(3) -0.013(3)
C2 0.034(4) 0.039(4) 0.049(4) -0.021(3) 0.003(3) 0.000(3)
C3 0.046(4) 0.030(4) 0.042(4) -0.018(3) -0.004(3) -0.003(3)
C4 0.044(4) 0.045(4) 0.044(4) -0.009(3) 0.004(3) -0.016(3)
C5 0.036(4) 0.041(4) 0.052(4) -0.014(3) 0.000(3) -0.010(3)
C6 0.061(5) 0.033(4) 0.047(4) -0.024(3) 0.001(3) -0.013(4)
C7 0.057(4) 0.041(4) 0.036(4) -0.011(3) -0.005(3) -0.010(3)
C8 0.064(4) 0.042(4) 0.034(4) -0.019(3) 0.008(3) -0.011(3)
C9 0.030(4) 0.045(4) 0.032(4) -0.014(3) 0.008(3) -0.009(3)
C10 0.042(4) 0.048(4) 0.050(4) -0.025(3) 0.002(3) -0.011(3)
C11 0.049(4) 0.042(4) 0.059(4) -0.027(4) -0.008(3) 0.000(3)
C12 0.056(4) 0.045(4) 0.040(4) -0.023(3) -0.014(3) 0.010(4)
C13 0.049(4) 0.055(5) 0.050(4) -0.028(4) 0.013(3) -0.004(3)
C14 0.054(4) 0.047(4) 0.057(4) -0.023(4) 0.009(3) -0.010(3)
C15 0.055(5) 0.061(5) 0.047(5) -0.028(4) -0.002(3) 0.002(4)
C16 0.053(4) 0.070(5) 0.051(4) -0.042(4) -0.011(3) 0.024(4)
C17 0.036(4) 0.075(5) 0.051(4) -0.042(4) -0.001(3) 0.010(3)
C18 0.029(4) 0.052(4) 0.053(4) -0.028(4) 0.008(3) -0.014(3)
C19 0.036(4) 0.058(5) 0.067(5) -0.025(4) 0.009(3) -0.003(4)
C20 0.045(4) 0.050(4) 0.067(5) -0.026(4) 0.000(3) 0.001(4)
C21 0.052(4) 0.057(5) 0.048(4) -0.027(4) 0.012(3) -0.021(4)
C22 0.041(4) 0.048(4) 0.050(4) -0.021(3) 0.011(3) -0.011(3)
C23 0.049(4) 0.053(4) 0.053(4) -0.020(4) 0.018(3) -0.018(4)
C24 0.058(5) 0.053(5) 0.066(5) -0.033(4) 0.006(4) -0.007(4)
C25 0.053(4) 0.053(4) 0.067(4) -0.036(4) 0.004(3) -0.009(3)
C26 0.037(4) 0.037(4) 0.062(4) -0.028(3) 0.005(3) -0.005(3)
C27 0.031(4) 0.045(4) 0.045(4) -0.019(4) 0.009(3) -0.014(3)
C28 0.026(3) 0.040(4) 0.038(4) -0.014(3) 0.000(3) -0.008(3)
C29 0.020(3) 0.045(4) 0.037(3) -0.017(3) 0.000(2) -0.006(3)
C30 0.024(3) 0.034(3) 0.033(3) -0.010(3) 0.006(3) -0.007(3)
C31 0.026(3) 0.041(4) 0.043(4) -0.016(3) 0.000(3) -0.006(3)
C32 0.035(4) 0.041(4) 0.030(3) -0.014(3) 0.001(3) -0.012(3)
C33 0.030(4) 0.046(4) 0.046(4) -0.022(3) 0.006(3) -0.010(3)
C34 0.048(4) 0.041(4) 0.061(4) -0.030(4) -0.017(3) 0.005(3)
C35 0.033(4) 0.063(5) 0.064(5) -0.039(4) -0.002(3) 0.003(3)
C36 0.034(4) 0.047(4) 0.047(4) -0.024(4) 0.006(3) -0.008(3)
C37 0.046(4) 0.048(4) 0.038(4) -0.024(3) 0.008(3) -0.022(3)
C38 0.038(3) 0.050(4) 0.044(4) -0.024(3) 0.009(3) -0.026(3)
C39 0.018(3) 0.043(4) 0.040(4) -0.020(3) 0.003(2) -0.005(3)
C40 0.025(3) 0.050(4) 0.039(4) -0.030(3) 0.004(2) -0.008(3)
C41 0.024(3) 0.038(4) 0.047(4) -0.020(3) 0.009(3) -0.010(3)
C42 0.022(3) 0.054(4) 0.035(4) -0.019(4) 0.006(3) -0.009(3)
C43 0.035(4) 0.059(4) 0.036(4) -0.013(3) -0.001(3) -0.012(3)
C44 0.041(4) 0.055(4) 0.033(4) -0.015(3) 0.000(3) -0.004(3)
C45 0.045(4) 0.046(4) 0.039(4) -0.018(3) 0.009(3) -0.007(4)
C46 0.131(7) 0.155(8) 0.202(8) -0.074(6) -0.019(6) 0.008(6)
C47 0.132(6) 0.091(6) 0.175(6) -0.070(5) -0.037(5) -0.005(5)
C48 0.090(5) 0.095(6) 0.120(6) -0.066(5) -0.026(5) 0.004(5)
C49 0.092(6) 0.108(6) 0.184(7) -0.083(6) -0.006(5) -0.017(5)
C50 0.180(9) 0.208(9) 0.294(10) -0.102(7) -0.039(7) -0.076(7)
C51 0.097(7) 0.055(6) 0.077(6) -0.041(5) -0.018(5) 0.003(5)
C52 0.071(5) 0.064(5) 0.089(5) -0.042(4) 0.001(4) -0.020(4)
C53 0.073(5) 0.061(5) 0.069(5) -0.037(4) 0.014(4) -0.020(4)
C54 0.042(4) 0.048(4) 0.056(4) -0.027(4) 0.013(3) -0.010(4)

loop_
_atom_type_symbol
_atom_type_description
_atom_type_scat_dispersion_real
_atom_type_scat_dispersion_imag
_atom_type_scat_source
C C 0.0033 0.0016 'International Tables Vol C Tables 4.2.6.8 and 6.1.1.4'
H H 0.0000 0.0000 'International Tables Vol C Tables 4.2.6.8 and 6.1.1.4'
B B 0.0013 0.0007 'International Tables Vol C Tables 4.2.6.8 and 6.1.1.4'
Cu Cu 0.3201 1.2651 'International Tables Vol C Tables 4.2.6.8 and 6.1.1.4'
F F 0.0171 0.0103 'International Tables Vol C Tables 4.2.6.8 and 6.1.1.4'
N N 0.0061 0.0033 'International Tables Vol C Tables 4.2.6.8 and 6.1.1.4'
O O 0.0106 0.0060 'International Tables Vol C Tables 4.2.6.8 and 6.1.1.4'

loop_
_geom_angle_atom_site_label_1
_geom_angle_atom_site_label_2
_geom_angle_atom_site_label_3
_geom_angle
_geom_angle_site_symmetry_1
_geom_angle_site_symmetry_3
N7 Cu1 N1 88.99(16) . .
N7 Cu1 N3 173.21(17) . 2_756
N1 Cu1 N3 90.01(17) . 2_756
N7 Cu1 N9 88.64(16) . 2_766
N1 Cu1 N9 172.59(17) . 2_766
N3 Cu1 N9 91.52(17) 2_756 2_766
N7 Cu1 O19 94.39(14) . .
N1 Cu1 O19 94.88(15) . .
N3 Cu1 O19 92.38(14) 2_756 .
N9 Cu1 O19 92.30(14) 2_766 .
F4 B1 F3 105.6(10) . .
F4 B1 F2 111.3(8) . .
F3 B1 F2 105.3(8) . .
F4 B1 F1 111.6(8) . .
F3 B1 F1 112.4(7) . .
F2 B1 F1 110.3(9) . .
F6 B2 F8 107.3(9) . .
F6 B2 F5 117.6(8) . .
F8 B2 F5 103.9(9) . .
F6 B2 F7 111.1(10) . .
F8 B2 F7 102.5(8) . .
F5 B2 F7 112.8(7) . .
C6 O2 C7 117.0(4) . .
C15 O5 C16 116.5(5) . .
C24 O8 C25 118.2(5) . .
C33 O11 C34 116.9(4) . .
C42 O14 C43 116.6(4) . .
C51 O17 C52 114.5(6) . .
Cu1 O19 H19B 130.7 . .
Cu1 O19 H19C 115.1 . .
H19B O19 H19C 109.5 . .
H20B O20 H20C 111.0 . .
H21A O21 H21B 109.5 . .
C5 N1 C1 116.0(5) . .
C5 N1 Cu1 120.6(4) . .
C1 N1 Cu1 123.3(4) . .
C27 N2 C9 123.5(5) . .
C27 N2 C8 116.3(4) . .
C9 N2 C8 119.9(4) . .
C10 N3 C14 116.7(5) . .
C10 N3 Cu1 121.4(4) . 2_756
C14 N3 Cu1 121.8(4) . 2_756
C9 N4 C18 125.8(5) . .
C9 N4 C17 116.8(4) . .
C18 N4 C17 117.3(4) . .
C23 N5 C19 117.0(5) . .
C27 N6 C18 124.8(5) . .
C27 N6 C26 118.4(4) . .
C18 N6 C26 116.5(4) . .
C28 N7 C32 118.1(4) . .
C28 N7 Cu1 120.9(3) . .
C32 N7 Cu1 120.6(3) . .
C36 N8 C54 125.0(5) . .
C36 N8 C35 117.1(5) . .
C54 N8 C35 117.4(5) . .
C37 N9 C41 117.4(4) . .
C37 N9 Cu1 120.4(4) . 2_766
C41 N9 Cu1 122.2(3) . 2_766
C36 N10 C45 124.8(5) . .
C36 N10 C44 117.3(5) . .
C45 N10 C44 118.0(5) . .
C46 N11 C50 121.8(10) . .
C54 N12 C45 125.7(5) . .
C54 N12 C53 116.1(5) . .
C45 N12 C53 118.1(5) . .
N1 C1 C2 124.3(5) . .
N1 C1 H1A 117.9 . .
C2 C1 H1A 117.9 . .
C1 C2 C3 118.4(5) . .
C1 C2 H2A 120.8 . .
C3 C2 H2A 120.8 . .
C2 C3 C4 119.3(5) . .
C2 C3 C6 119.6(5) . .
C4 C3 C6 121.1(5) . .
C5 C4 C3 117.7(5) . .
C5 C4 H4A 121.1 . .
C3 C4 H4A 121.1 . .
N1 C5 C4 124.2(5) . .
N1 C5 H5A 117.9 . .
C4 C5 H5A 117.9 . .
O1 C6 O2 125.1(6) . .
O1 C6 C3 123.6(6) . .
O2 C6 C3 111.3(5) . .
O2 C7 C8 106.3(4) . .
O2 C7 H7A 110.5 . .
C8 C7 H7A 110.5 . .
O2 C7 H7B 110.5 . .
C8 C7 H7B 110.5 . .
H7A C7 H7B 108.7 . .
N2 C8 C7 113.9(4) . .
N2 C8 H8A 108.8 . .
C7 C8 H8A 108.8 . .
N2 C8 H8B 108.8 . .
C7 C8 H8B 108.8 . .
H8A C8 H8B 107.7 . .
O3 C9 N4 123.1(5) . .
O3 C9 N2 121.6(5) . .
N4 C9 N2 115.2(5) . .
N3 C10 C11 123.5(5) . .
N3 C10 H10A 118.3 . .
C11 C10 H10A 118.3 . .
C10 C11 C12 118.7(6) . .
C10 C11 H11A 120.6 . .
C12 C11 H11A 120.6 . .
C13 C12 C11 119.1(5) . .
C13 C12 C15 122.0(6) . .
C11 C12 C15 118.9(6) . .
C14 C13 C12 117.7(5) . .
C14 C13 H13A 121.2 . .
C12 C13 H13A 121.2 . .
N3 C14 C13 124.3(5) . .
N3 C14 H14A 117.8 . .
C13 C14 H14A 117.8 . .
O4 C15 O5 126.4(6) . .
O4 C15 C12 123.6(6) . .
O5 C15 C12 110.0(6) . .
O5 C16 C17 105.4(5) . .
O5 C16 H16A 110.7 . .
C17 C16 H16A 110.7 . .
O5 C16 H16B 110.7 . .
C17 C16 H16B 110.7 . .
H16A C16 H16B 108.8 . .
N4 C17 C16 112.5(4) . .
N4 C17 H17A 109.1 . .
C16 C17 H17A 109.1 . .
N4 C17 H17B 109.1 . .
C16 C17 H17B 109.1 . .
H17A C17 H17B 107.8 . .
O6 C18 N6 122.4(5) . .
O6 C18 N4 123.3(5) . .
N6 C18 N4 114.3(5) . .
N5 C19 C20 122.7(5) . .
N5 C19 H19A 118.7 . .
C20 C19 H19A 118.7 . .
C21 C20 C19 119.0(6) . .
C21 C20 H20A 120.5 . .
C19 C20 H20A 120.5 . .
C20 C21 C22 118.9(5) . .
C20 C21 C24 119.2(6) . .
C22 C21 C24 121.7(6) . .
C23 C22 C21 118.3(5) . .
C23 C22 H22A 120.8 . .
C21 C22 H22A 120.8 . .
N5 C23 C22 124.0(6) . .
N5 C23 H23A 118.0 . .
C22 C23 H23A 118.0 . .
O7 C24 O8 124.2(6) . .
O7 C24 C21 123.2(6) . .
O8 C24 C21 112.6(6) . .
O8 C25 C26 110.1(4) . .
O8 C25 H25A 109.6 . .
C26 C25 H25A 109.6 . .
O8 C25 H25B 109.6 . .
C26 C25 H25B 109.6 . .
H25A C25 H25B 108.1 . .
N6 C26 C25 113.1(4) . .
N6 C26 H26A 109.0 . .
C25 C26 H26A 109.0 . .
N6 C26 H26B 109.0 . .
C25 C26 H26B 109.0 . .
H26A C26 H26B 107.8 . .
O9 C27 N6 122.2(5) . .
O9 C27 N2 121.6(5) . .
N6 C27 N2 116.1(5) . .
N7 C28 C29 122.5(4) . .
N7 C28 H28A 118.8 . .
C29 C28 H28A 118.8 . .
C28 C29 C30 118.0(5) . .
C28 C29 H29A 121.0 . .
C30 C29 H29A 121.0 . .
C31 C30 C29 119.2(5) . .
C31 C30 C33 118.9(5) . .
C29 C30 C33 121.9(5) . .
C32 C31 C30 119.1(5) . .
C32 C31 H31A 120.5 . .
C30 C31 H31A 120.5 . .
N7 C32 C31 123.0(5) . .
N7 C32 H32A 118.5 . .
C31 C32 H32A 118.5 . .
O10 C33 O11 125.0(5) . .
O10 C33 C30 123.5(5) . .
O11 C33 C30 111.5(5) . .
O11 C34 C35 108.7(4) . .
O11 C34 H34A 110.0 . .
C35 C34 H34A 110.0 . .
O11 C34 H34B 110.0 . .
C35 C34 H34B 110.0 . .
H34A C34 H34B 108.3 . .
N8 C35 C34 111.0(4) . .
N8 C35 H35A 109.4 . .
C34 C35 H35A 109.4 . .
N8 C35 H35B 109.4 . .
C34 C35 H35B 109.4 . .
H35A C35 H35B 108.0 . .
O15 C36 N10 123.4(5) . .
O15 C36 N8 121.4(5) . .
N10 C36 N8 115.2(5) . .
N9 C37 C38 122.6(5) . .
N9 C37 H37A 118.7 . .
C38 C37 H37A 118.7 . .
C39 C38 C37 119.9(5) . .
C39 C38 H38A 120.1 . .
C37 C38 H38A 120.1 . .
C38 C39 C40 118.3(5) . .
C38 C39 C42 119.1(5) . .
C40 C39 C42 122.6(5) . .
C39 C40 C41 118.2(5) . .
C39 C40 H40A 120.9 . .
C41 C40 H40A 120.9 . .
N9 C41 C40 123.5(5) . .
N9 C41 H41A 118.3 . .
C40 C41 H41A 118.3 . .
O13 C42 O14 125.2(5) . .
O13 C42 C39 123.0(5) . .
O14 C42 C39 111.8(5) . .
O14 C43 C44 111.1(4) . .
O14 C43 H43A 109.4 . .
C44 C43 H43A 109.4 . .
O14 C43 H43B 109.4 . .
C44 C43 H43B 109.4 . .
H43A C43 H43B 108.0 . .
N10 C44 C43 113.6(4) . .
N10 C44 H44A 108.9 . .
C43 C44 H44A 108.9 . .
N10 C44 H44B 108.9 . .
C43 C44 H44B 108.9 . .
H44A C44 H44B 107.7 . .
O18 C45 N12 123.3(6) . .
O18 C45 N10 121.9(6) . .
N12 C45 N10 114.7(5) . .
C47 C46 N11 122.7(10) . .
C47 C46 H46A 118.6 . .
N11 C46 H46A 118.6 . .
C46 C47 C48 115.5(9) . .
C46 C47 H47A 122.3 . .
C48 C47 H47A 122.3 . .
C49 C48 C47 120.3(9) . .
C49 C48 C51 125.6(8) . .
C47 C48 C51 114.1(9) . .
C48 C49 C50 123.1(9) . .
C48 C49 H49A 118.5 . .
C50 C49 H49A 118.5 . .
N11 C50 C49 114.8(10) . .
N11 C50 H50A 122.6 . .
C49 C50 H50A 122.6 . .
O16 C51 O17 121.7(8) . .
O16 C51 C48 128.4(8) . .
O17 C51 C48 109.8(7) . .
O17 C52 C53 110.1(5) . .
O17 C52 H52A 109.6 . .
C53 C52 H52A 109.6 . .
O17 C52 H52B 109.6 . .
C53 C52 H52B 109.6 . .
H52A C52 H52B 108.2 . .
N12 C53 C52 113.3(5) . .
N12 C53 H53A 108.9 . .
C52 C53 H53A 108.9 . .
N12 C53 H53B 108.9 . .
C52 C53 H53B 108.9 . .
H53A C53 H53B 107.7 . .
O12 C54 N12 123.2(6) . .
O12 C54 N8 122.4(6) . .
N12 C54 N8 114.3(5) . .

loop_
_geom_bond_atom_site_label_1
_geom_bond_atom_site_label_2
_geom_bond_distance
_geom_bond_site_symmetry_2
Cu1 N7 2.012(4) .
Cu1 N1 2.017(4) .
Cu1 N3 2.023(4) 2_756
Cu1 N9 2.029(4) 2_766
Cu1 O19 2.281(3) .
F1 B1 1.368(5) .
F2 B1 1.352(11) .
F3 B1 1.305(11) .
F4 B1 1.264(11) .
F5 B2 1.310(8) .
F6 B2 1.222(9) .
F7 B2 1.316(8) .
F8 B2 1.249(10) .
O1 C6 1.201(5) .
O2 C6 1.331(6) .
O2 C7 1.446(5) .
O3 C9 1.211(5) .
O4 C15 1.195(7) .
O5 C15 1.335(7) .
O5 C16 1.453(5) .
O6 C18 1.201(5) .
O7 C24 1.209(6) .
O8 C24 1.325(6) .
O8 C25 1.448(5) .
O9 C27 1.212(5) .
O10 C33 1.208(5) .
O11 C33 1.339(5) .
O11 C34 1.449(5) .
O12 C54 1.213(6) .
O13 C42 1.218(5) .
O14 C42 1.330(5) .
O14 C43 1.459(5) .
O15 C36 1.207(6) .
O16 C51 1.207(8) .
O17 C51 1.392(7) .
O17 C52 1.446(6) .
O18 C45 1.206(6) .
O19 H19B 0.8200 .
O19 H19C 0.8200 .
O20 H20B 0.8200 .
O20 H20C 0.8200 .
O21 H21A 0.8200 .
O21 H21B 0.8199 .
N1 C5 1.341(6) .
N1 C1 1.348(5) .
N2 C27 1.392(6) .
N2 C9 1.395(6) .
N2 C8 1.456(5) .
N3 C10 1.340(6) .
N3 C14 1.344(6) .
N3 Cu1 2.023(4) 2_756
N4 C9 1.371(6) .
N4 C18 1.390(6) .
N4 C17 1.476(5) .
N5 C23 1.340(6) .
N5 C19 1.355(6) .
N6 C27 1.377(6) .
N6 C18 1.388(6) .
N6 C26 1.464(5) .
N7 C28 1.337(5) .
N7 C32 1.342(5) .
N8 C36 1.386(6) .
N8 C54 1.387(6) .
N8 C35 1.471(5) .
N9 C37 1.331(5) .
N9 C41 1.336(5) .
N9 Cu1 2.028(4) 2_766
N10 C36 1.377(6) .
N10 C45 1.384(6) .
N10 C44 1.471(5) .
N11 C46 1.362(10) .
N11 C50 1.364(6) .
N12 C54 1.373(6) .
N12 C45 1.383(6) .
N12 C53 1.484(6) .
C1 C2 1.360(6) .
C1 H1A 0.9500 .
C2 C3 1.379(6) .
C2 H2A 0.9500 .
C3 C4 1.389(6) .
C3 C6 1.495(7) .
C4 C5 1.375(6) .
C4 H4A 0.9500 .
C5 H5A 0.9500 .
C7 C8 1.496(6) .
C7 H7A 0.9900 .
C7 H7B 0.9900 .
C8 H8A 0.9900 .
C8 H8B 0.9900 .
C10 C11 1.379(6) .
C10 H10A 0.9500 .
C11 C12 1.390(7) .
C11 H11A 0.9500 .
C12 C13 1.388(7) .
C12 C15 1.512(7) .
C13 C14 1.383(6) .
C13 H13A 0.9500 .
C14 H14A 0.9500 .
C16 C17 1.505(7) .
C16 H16A 0.9900 .
C16 H16B 0.9900 .
C17 H17A 0.9900 .
C17 H17B 0.9900 .
C19 C20 1.386(7) .
C19 H19A 0.9500 .
C20 C21 1.380(6) .
C20 H20A 0.9500 .
C21 C22 1.392(7) .
C21 C24 1.501(7) .
C22 C23 1.375(6) .
C22 H22A 0.9500 .
C23 H23A 0.9500 .
C25 C26 1.508(6) .
C25 H25A 0.9900 .
C25 H25B 0.9900 .
C26 H26A 0.9900 .
C26 H26B 0.9900 .
C28 C29 1.393(6) .
C28 H28A 0.9500 .
C29 C30 1.394(5) .
C29 H29A 0.9500 .
C30 C31 1.372(6) .
C30 C33 1.502(6) .
C31 C32 1.370(6) .
C31 H31A 0.9500 .
C32 H32A 0.9500 .
C34 C35 1.521(6) .
C34 H34A 0.9900 .
C34 H34B 0.9900 .
C35 H35A 0.9900 .
C35 H35B 0.9900 .
C37 C38 1.381(6) .
C37 H37A 0.9500 .
C38 C39 1.378(6) .
C38 H38A 0.9500 .
C39 C40 1.378(6) .
C39 C42 1.486(7) .
C40 C41 1.396(6) .
C40 H40A 0.9500 .
C41 H41A 0.9500 .
C43 C44 1.503(6) .
C43 H43A 0.9900 .
C43 H43B 0.9900 .
C44 H44A 0.9900 .
C44 H44B 0.9900 .
C46 C47 1.357(5) .
C46 H46A 0.9500 .
C47 C48 1.399(5) .
C47 H47A 0.9500 .
C48 C49 1.369(5) .
C48 C51 1.454(9) .
C49 C50 1.392(6) .
C49 H49A 0.9500 .
C50 H50A 0.9500 .
C52 C53 1.496(6) .
C52 H52A 0.9900 .
C52 H52B 0.9900 .
C53 H53A 0.9900 .
C53 H53B 0.9900 .

loop_
_geom_torsion_atom_site_label_1
_geom_torsion_atom_site_label_2
_geom_torsion_atom_site_label_3
_geom_torsion_atom_site_label_4
_geom_torsion
_geom_torsion_site_symmetry_1
N7 Cu1 N1 C5 67.8(4) .
N3 Cu1 N1 C5 -118.9(4) 2_756
N9 Cu1 N1 C5 139.2(12) 2_766
O19 Cu1 N1 C5 -26.5(4) .
N7 Cu1 N1 C1 -114.3(4) .
N3 Cu1 N1 C1 59.0(4) 2_756
N9 Cu1 N1 C1 -42.9(15) 2_766
O19 Cu1 N1 C1 151.4(4) .
N1 Cu1 N7 C28 58.6(4) .
N3 Cu1 N7 C28 -23.0(17) 2_756
N9 Cu1 N7 C28 -114.4(4) 2_766
O19 Cu1 N7 C28 153.4(4) .
N1 Cu1 N7 C32 -128.2(4) .
N3 Cu1 N7 C32 150.2(14) 2_756
N9 Cu1 N7 C32 58.8(4) 2_766
O19 Cu1 N7 C32 -33.4(4) .
C5 N1 C1 C2 1.9(8) .
Cu1 N1 C1 C2 -176.2(4) .
N1 C1 C2 C3 0.3(8) .
C1 C2 C3 C4 -1.8(8) .
C1 C2 C3 C6 176.7(4) .
C2 C3 C4 C5 0.9(8) .
C6 C3 C4 C5 -177.5(5) .
C1 N1 C5 C4 -2.8(8) .
Cu1 N1 C5 C4 175.3(4) .
C3 C4 C5 N1 1.4(8) .
C7 O2 C6 O1 -4.5(8) .
C7 O2 C6 C3 175.0(4) .
C2 C3 C6 O1 -0.7(8) .
C4 C3 C6 O1 177.8(5) .
C2 C3 C6 O2 179.8(4) .
C4 C3 C6 O2 -1.7(7) .
C6 O2 C7 C8 -163.2(4) .
C27 N2 C8 C7 77.9(6) .
C9 N2 C8 C7 -107.9(5) .
O2 C7 C8 N2 66.6(5) .
C18 N4 C9 O3 177.4(5) .
C17 N4 C9 O3 -6.5(7) .
C18 N4 C9 N2 -4.8(7) .
C17 N4 C9 N2 171.3(4) .
C27 N2 C9 O3 -178.4(5) .
C8 N2 C9 O3 7.9(7) .
C27 N2 C9 N4 3.8(7) .
C8 N2 C9 N4 -169.9(4) .
C14 N3 C10 C11 0.1(8) .
Cu1 N3 C10 C11 177.5(4) 2_756
N3 C10 C11 C12 1.4(8) .
C10 C11 C12 C13 -1.3(8) .
C10 C11 C12 C15 179.0(4) .
C11 C12 C13 C14 -0.2(8) .
C15 C12 C13 C14 179.5(5) .
C10 N3 C14 C13 -1.7(8) .
Cu1 N3 C14 C13 -179.1(4) 2_756
C12 C13 C14 N3 1.7(8) .
C16 O5 C15 O4 -6.5(9) .
C16 O5 C15 C12 172.6(4) .
C13 C12 C15 O4 -164.5(6) .
C11 C12 C15 O4 15.2(9) .
C13 C12 C15 O5 16.4(7) .
C11 C12 C15 O5 -163.9(5) .
C15 O5 C16 C17 -170.7(4) .
C9 N4 C17 C16 84.3(6) .
C18 N4 C17 C16 -99.2(6) .
O5 C16 C17 N4 70.8(5) .
C27 N6 C18 O6 -174.8(5) .
C26 N6 C18 O6 -0.6(8) .
C27 N6 C18 N4 3.7(7) .
C26 N6 C18 N4 178.0(4) .
C9 N4 C18 O6 179.8(5) .
C17 N4 C18 O6 3.8(8) .
C9 N4 C18 N6 1.3(7) .
C17 N4 C18 N6 -174.8(4) .
C23 N5 C19 C20 -0.8(8) .
N5 C19 C20 C21 0.6(9) .
C19 C20 C21 C22 0.4(8) .
C19 C20 C21 C24 -175.8(5) .
C20 C21 C22 C23 -1.1(8) .
C24 C21 C22 C23 175.1(5) .
C19 N5 C23 C22 0.1(8) .
C21 C22 C23 N5 0.9(8) .
C25 O8 C24 O7 3.8(9) .
C25 O8 C24 C21 -174.4(4) .
C20 C21 C24 O7 8.0(10) .
C22 C21 C24 O7 -168.2(6) .
C20 C21 C24 O8 -173.8(5) .
C22 C21 C24 O8 10.0(8) .
C24 O8 C25 C26 97.5(5) .
C27 N6 C26 C25 -94.8(5) .
C18 N6 C26 C25 90.6(5) .
O8 C25 C26 N6 64.2(6) .
C18 N6 C27 O9 172.8(5) .
C26 N6 C27 O9 -1.3(7) .
C18 N6 C27 N2 -4.6(7) .
C26 N6 C27 N2 -178.7(4) .
C9 N2 C27 O9 -176.9(5) .
C8 N2 C27 O9 -3.0(7) .
C9 N2 C27 N6 0.5(7) .
C8 N2 C27 N6 174.4(4) .
C32 N7 C28 C29 -2.6(7) .
Cu1 N7 C28 C29 170.8(4) .
N7 C28 C29 C30 1.4(7) .
C28 C29 C30 C31 2.3(7) .
C28 C29 C30 C33 -177.1(4) .
C29 C30 C31 C32 -4.7(7) .
C33 C30 C31 C32 174.7(4) .
C28 N7 C32 C31 0.1(7) .
Cu1 N7 C32 C31 -173.3(4) .
C30 C31 C32 N7 3.6(7) .
C34 O11 C33 O10 8.4(8) .
C34 O11 C33 C30 -172.8(4) .
C31 C30 C33 O10 8.2(8) .
C29 C30 C33 O10 -172.5(5) .
C31 C30 C33 O11 -170.6(4) .
C29 C30 C33 O11 8.8(7) .
C33 O11 C34 C35 87.1(5) .
C36 N8 C35 C34 71.2(6) .
C54 N8 C35 C34 -100.7(6) .
O11 C34 C35 N8 47.8(5) .
C45 N10 C36 O15 -178.4(5) .
C44 N10 C36 O15 1.2(8) .
C45 N10 C36 N8 0.8(7) .
C44 N10 C36 N8 -179.5(4) .
C54 N8 C36 O15 176.9(5) .
C35 N8 C36 O15 5.7(8) .
C54 N8 C36 N10 -2.4(7) .
C35 N8 C36 N10 -173.6(4) .
C41 N9 C37 C38 0.6(7) .
Cu1 N9 C37 C38 -179.9(4) 2_766
N9 C37 C38 C39 1.2(7) .
C37 C38 C39 C40 -1.5(7) .
C37 C38 C39 C42 179.6(4) .
C38 C39 C40 C41 0.1(7) .
C42 C39 C40 C41 178.9(4) .
C37 N9 C41 C40 -2.1(7) .
Cu1 N9 C41 C40 178.4(3) 2_766
C39 C40 C41 N9 1.8(7) .
C43 O14 C42 O13 3.4(7) .
C43 O14 C42 C39 -177.6(4) .
C38 C39 C42 O13 -5.3(7) .
C40 C39 C42 O13 175.9(5) .
C38 C39 C42 O14 175.7(4) .
C40 C39 C42 O14 -3.1(6) .
C42 O14 C43 C44 -94.6(5) .
C36 N10 C44 C43 -104.0(5) .
C45 N10 C44 C43 75.7(6) .
O14 C43 C44 N10 67.7(6) .
C54 N12 C45 O18 -177.3(5) .
C53 N12 C45 O18 4.7(8) .
C54 N12 C45 N10 5.1(8) .
C53 N12 C45 N10 -172.9(4) .
C36 N10 C45 O18 -179.7(5) .
C44 N10 C45 O18 0.7(8) .
C36 N10 C45 N12 -2.0(7) .
C44 N10 C45 N12 178.3(4) .
C50 N11 C46 C47 17(2) .
N11 C46 C47 C48 -13.9(16) .
C46 C47 C48 C49 3.6(12) .
C46 C47 C48 C51 -175.9(8) .
C47 C48 C49 C50 4.5(14) .
C51 C48 C49 C50 -176.1(8) .
C46 N11 C50 C49 -7.7(18) .
C48 C49 C50 N11 -2.5(16) .
C52 O17 C51 O16 5.4(9) .
C52 O17 C51 C48 -177.4(5) .
C49 C48 C51 O16 -178.4(8) .
C47 C48 C51 O16 1.0(12) .
C49 C48 C51 O17 4.6(10) .
C47 C48 C51 O17 -175.9(6) .
C51 O17 C52 C53 77.2(6) .
C54 N12 C53 C52 83.0(6) .
C45 N12 C53 C52 -98.9(6) .
O17 C52 C53 N12 64.2(6) .
C45 N12 C54 O12 176.3(5) .
C53 N12 C54 O12 -5.7(8) .
C45 N12 C54 N8 -6.3(8) .
C53 N12 C54 N8 171.6(4) .
C36 N8 C54 O12 -177.7(5) .
C35 N8 C54 O12 -6.5(8) .
C36 N8 C54 N12 4.9(7) .
C35 N8 C54 N12 176.1(4) .
